data_4507357
loop_
_publ_author_name
'Sun, Di'
'Han, Lu-Lu'
'Yuan, Shuai'
'Deng, Yong-Kai'
'Xu, Meng-Zhen'
'Sun, Dao-Feng'

_publ_section_title
;
 Four New Cd(II) Coordination Polymers with Mixed Multidentate N-Donors
 and Biphenyl-Based Polycarboxylate Ligands: Syntheses, Structures, and
 Photoluminescent Properties
;
_journal_issue 1
_journal_name_full 'Crystal Growth &amp; Design'
_journal_page_first 377
_journal_paper_doi 10.1021/cg301573c
_journal_volume 13
_journal_year 2013
_chemical_formula_sum 'C32 H22 Cd2 N6 O8'
_chemical_formula_weight 843.36
_chemical_name_systematic
; 
 ? 
;
_space_group_IT_number 14
_symmetry_cell_setting monoclinic
_symmetry_space_group_name_Hall '-P 2ybc'
_symmetry_space_group_name_H-M 'P 1 21/c 1'
_atom_sites_solution_hydrogens geom
_atom_sites_solution_primary direct
_atom_sites_solution_secondary difmap
_audit_creation_method SHELXL-97
_cell_angle_alpha 90.00
_cell_angle_beta 101.760(4)
_cell_angle_gamma 90.00
_cell_formula_units_Z 4
_cell_length_a 16.328(4)
_cell_length_b 6.9755(17)
_cell_length_c 27.246(6)
_cell_measurement_temperature 298(2)
_cell_volume 3038.1(12)
_computing_cell_refinement 'Bruker SMART'
_computing_data_collection 'Bruker SMART (Bruker, 2001)'
_computing_data_reduction 'Bruker SAINT+ (Bruker, 2001)'
_computing_molecular_graphics 'Bruker SHELXTL (Bruker, 2001)'
_computing_publication_material 'Bruker SHELXTL'
_computing_structure_refinement 'SHELXL-97 (Sheldrick, 2008)'
_computing_structure_solution 'SHELXS-97 (Sheldrick, 2008)'
_diffrn_ambient_temperature 298(2)
_diffrn_measured_fraction_theta_full 0.999
_diffrn_measured_fraction_theta_max 0.999
_diffrn_measurement_device_type 'Bruker-APEX-II CCD area detector'
_diffrn_radiation_monochromator graphite
_diffrn_radiation_source 'fine-focus sealed tube'
_diffrn_radiation_type MoK\a
_diffrn_radiation_wavelength 0.71073
_diffrn_reflns_av_R_equivalents 0.0556
_diffrn_reflns_av_sigmaI/netI 0.0654
_diffrn_reflns_limit_h_max 19
_diffrn_reflns_limit_h_min -19
_diffrn_reflns_limit_k_max 8
_diffrn_reflns_limit_k_min -8
_diffrn_reflns_limit_l_max 32
_diffrn_reflns_limit_l_min -21
_diffrn_reflns_number 14864
_diffrn_reflns_theta_full 25.00
_diffrn_reflns_theta_max 25.00
_diffrn_reflns_theta_min 1.27
_exptl_absorpt_coefficient_mu 1.464
_exptl_absorpt_correction_T_max 0.8795
_exptl_absorpt_correction_T_min 0.5851
_exptl_absorpt_correction_type multi-scan
_exptl_absorpt_process_details SADABS
_exptl_crystal_density_diffrn 1.844
_exptl_crystal_density_method 'not measured'
_exptl_crystal_F_000 1664
_exptl_crystal_size_max 0.41
_exptl_crystal_size_mid 0.22
_exptl_crystal_size_min 0.09
_refine_diff_density_max 0.683
_refine_diff_density_min -0.466
_refine_diff_density_rms 0.114
_refine_ls_extinction_method none
_refine_ls_goodness_of_fit_ref 1.020
_refine_ls_hydrogen_treatment constr
_refine_ls_matrix_type full
_refine_ls_number_parameters 433
_refine_ls_number_reflns 5353
_refine_ls_number_restraints 0
_refine_ls_restrained_S_all 1.020
_refine_ls_R_factor_all 0.0591
_refine_ls_R_factor_gt 0.0382
_refine_ls_shift/su_max 0.002
_refine_ls_shift/su_mean 0.000
_refine_ls_structure_factor_coef Fsqd
_refine_ls_weighting_details 'calc w=1/[\s^2^(Fo^2^)+(0.0280P)^2^+0.0000P] where P=(Fo^2^+2Fc^2^)/3'
_refine_ls_weighting_scheme calc
_refine_ls_wR_factor_gt 0.0732
_refine_ls_wR_factor_ref 0.0809
_reflns_number_gt 3949
_reflns_number_total 5353
_reflns_threshold_expression >2sigma(I)
_cod_data_source_file cg301573c_si_002.cif
_cod_data_source_block p3
_cod_depositor_comments
;
The following automatic conversions were performed:

'_geom_bond_publ_flag' value 'Y' changed to 'y' according to
/home/saulius/struct/CIF-dictionaries/cif_core.dic dictionary named
'cif_core.dic' version 2.4.2 from 2011-04-26 (11
times).

'_geom_angle_publ_flag' value 'Y' changed to 'y' according
to /home/saulius/struct/CIF-dictionaries/cif_core.dic dictionary
named 'cif_core.dic' version 2.4.2 from 2011-04-26 (25 times).

Automatic conversion script
Id: cif_fix_values 1891 2012-01-12 08:04:46Z andrius 
;
_cod_original_cell_volume 3038.0(13)
_cod_original_sg_symbol_H-M p2(1)/c
_cod_database_code 4507357

loop_
_symmetry_equiv_pos_as_xyz
'x, y, z'
'-x, y+1/2, -z+1/2'
'-x, -y, -z'
'x, -y-1/2, z-1/2'

loop_
_atom_site_label
_atom_site_type_symbol
_atom_site_fract_x
_atom_site_fract_y
_atom_site_fract_z
_atom_site_U_iso_or_equiv
_atom_site_adp_type
_atom_site_occupancy
_atom_site_symmetry_multiplicity
_atom_site_calc_flag
_atom_site_refinement_flags
Cd1 Cd 0.42983(2) 0.62903(5) 0.777667(13) 0.02611(11) Uani 1 1 d .
Cd2 Cd -0.01883(2) 0.98107(5) 0.694490(13) 0.02436(11) Uani 1 1 d .
C1 C 0.2320(3) 0.8438(7) 0.78898(18) 0.0296(12) Uani 1 1 d .
H1 H 0.2556 0.8603 0.8228 0.036 Uiso 1 1 calc R
C2 C 0.1493(3) 0.8948(7) 0.77170(18) 0.0279(12) Uani 1 1 d .
H2 H 0.1183 0.9442 0.7939 0.033 Uiso 1 1 calc R
C3 C 0.1602(3) 0.8046(6) 0.69260(17) 0.0220(11) Uani 1 1 d .
H3 H 0.1368 0.7887 0.6588 0.026 Uiso 1 1 calc R
C4 C 0.2435(3) 0.7555(6) 0.71032(17) 0.0203(11) Uani 1 1 d .
C5 C 0.2964(3) 0.6841(6) 0.67735(17) 0.0194(11) Uani 1 1 d .
C6 C 0.3438(3) 0.5738(7) 0.61818(17) 0.0230(11) Uani 1 1 d .
C7 C 0.3524(3) 0.4939(7) 0.56987(18) 0.0285(12) Uani 1 1 d .
C8 C 0.2899(3) 0.5085(8) 0.52723(19) 0.0356(13) Uani 1 1 d .
H8 H 0.2416 0.5769 0.5287 0.043 Uiso 1 1 calc R
C9 C 0.2976(3) 0.4240(8) 0.4826(2) 0.0424(15) Uani 1 1 d .
H9 H 0.2550 0.4380 0.4544 0.051 Uiso 1 1 calc R
C10 C 0.3676(3) 0.3194(8) 0.47947(19) 0.0351(14) Uani 1 1 d .
C11 C 0.4297(3) 0.2998(9) 0.5223(2) 0.0508(17) Uani 1 1 d .
H11 H 0.4772 0.2280 0.5210 0.061 Uiso 1 1 calc R
C12 C 0.4222(3) 0.3847(9) 0.5668(2) 0.0479(16) Uani 1 1 d .
H12 H 0.4644 0.3686 0.5951 0.057 Uiso 1 1 calc R
C13 C 0.4620(3) 0.0880(8) 0.3795(2) 0.0431(15) Uani 1 1 d .
H13 H 0.5153 0.0673 0.3734 0.052 Uiso 1 1 calc R
C14 C 0.4552(3) 0.1848(9) 0.4225(2) 0.0456(16) Uani 1 1 d .
H14 H 0.5031 0.2254 0.4446 0.055 Uiso 1 1 calc R
C15 C 0.3774(3) 0.2217(7) 0.43288(18) 0.0320(13) Uani 1 1 d .
C16 C 0.3100(3) 0.1584(8) 0.3972(2) 0.0431(15) Uani 1 1 d .
H16 H 0.2558 0.1814 0.4016 0.052 Uiso 1 1 calc R
C17 C 0.3221(3) 0.0620(8) 0.35529(19) 0.0368(14) Uani 1 1 d .
H17 H 0.2753 0.0223 0.3321 0.044 Uiso 1 1 calc R
C18 C -0.1016(3) 0.8417(7) 0.76762(18) 0.0217(11) Uani 1 1 d .
C19 C -0.1594(3) 0.7905(6) 0.80163(17) 0.0197(11) Uani 1 1 d .
C20 C -0.1295(3) 0.7515(7) 0.85178(17) 0.0225(11) Uani 1 1 d .
H20 H -0.0728 0.7684 0.8652 0.027 Uiso 1 1 calc R
C21 C -0.1818(3) 0.6876(6) 0.88276(17) 0.0221(11) Uani 1 1 d .
C22 C -0.2664(3) 0.6638(7) 0.86148(17) 0.0219(11) Uani 1 1 d .
H22 H -0.3023 0.6181 0.8813 0.026 Uiso 1 1 calc R
C23 C -0.2984(3) 0.7065(6) 0.81162(17) 0.0195(11) Uani 1 1 d .
C24 C -0.2448(3) 0.7721(6) 0.78208(17) 0.0219(11) Uani 1 1 d .
H24 H -0.2659 0.8043 0.7488 0.026 Uiso 1 1 calc R
C25 C -0.3903(3) 0.6892(7) 0.78991(19) 0.0249(12) Uani 1 1 d .
C26 C -0.1498(3) 0.6503(7) 0.93720(18) 0.0258(12) Uani 1 1 d .
C27 C -0.0893(3) 0.7697(8) 0.96530(18) 0.0361(14) Uani 1 1 d .
H27 H -0.0675 0.8704 0.9496 0.043 Uiso 1 1 calc R
C28 C -0.0616(3) 0.7408(8) 1.01572(19) 0.0451(16) Uani 1 1 d .
H28 H -0.0215 0.8223 1.0338 0.054 Uiso 1 1 calc R
C29 C -0.0925(3) 0.5928(8) 1.03987(18) 0.0301(12) Uani 1 1 d .
C30 C -0.1511(3) 0.4707(8) 1.01217(19) 0.0381(14) Uani 1 1 d .
H30 H -0.1720 0.3686 1.0278 0.046 Uiso 1 1 calc R
C31 C -0.1784(3) 0.5002(7) 0.96178(18) 0.0360(13) Uani 1 1 d .
H31 H -0.2175 0.4163 0.9437 0.043 Uiso 1 1 calc R
C32 C -0.0642(3) 0.5667(8) 1.09549(19) 0.0297(12) Uani 1 1 d .
N1 N 0.2788(2) 0.7721(6) 0.75888(14) 0.0240(9) Uani 1 1 d .
N2 N 0.1135(2) 0.8735(5) 0.72305(14) 0.0227(9) Uani 1 1 d .
N3 N 0.3763(2) 0.6395(5) 0.69645(14) 0.0214(9) Uani 1 1 d .
N4 N 0.4067(2) 0.5674(6) 0.65769(14) 0.0240(10) Uani 1 1 d .
N5 N 0.2728(2) 0.6479(5) 0.62841(14) 0.0240(9) Uani 1 1 d .
N6 N 0.3973(2) 0.0224(6) 0.34612(14) 0.0280(10) Uani 1 1 d .
O1 O -0.02736(18) 0.7767(5) 0.77670(12) 0.0302(8) Uani 1 1 d .
O1W O 0.43751(19) 0.9273(5) 0.81557(12) 0.0332(9) Uani 1 1 d .
H1WA H 0.4895 0.9521 0.8234 0.040 Uiso 1 1 d R
H1WB H 0.4077 1.0175 0.8004 0.040 Uiso 1 1 d R
O2 O -0.12800(18) 0.9443(5) 0.72994(12) 0.0305(8) Uani 1 1 d .
O2W O 0.1326(3) 0.9736(7) 0.88535(16) 0.0771(14) Uani 1 1 d .
H2WA H 0.1245 0.8619 0.8959 0.092 Uiso 1 1 d R
H2WB H 0.0943 1.0540 0.8874 0.092 Uiso 1 1 d R
O3 O -0.41796(19) 0.7628(5) 0.74733(12) 0.0307(8) Uani 1 1 d .
O4 O -0.43484(18) 0.6029(5) 0.81504(12) 0.0319(9) Uani 1 1 d .
O5 O -0.0229(2) 0.6964(6) 1.12120(13) 0.0465(10) Uani 1 1 d .
O6 O -0.0827(2) 0.4165(5) 1.11594(12) 0.0402(10) Uani 1 1 d .

loop_
_atom_site_aniso_label
_atom_site_aniso_U_11
_atom_site_aniso_U_22
_atom_site_aniso_U_33
_atom_site_aniso_U_23
_atom_site_aniso_U_13
_atom_site_aniso_U_12
Cd1 0.01990(19) 0.0407(3) 0.0168(2) 0.00357(17) 0.00159(15) -0.00294(16)
Cd2 0.01848(18) 0.0360(2) 0.0185(2) -0.00037(17) 0.00366(15) 0.00043(16)
C1 0.027(3) 0.043(3) 0.017(3) -0.005(2) 0.002(2) 0.003(2)
C2 0.029(3) 0.033(3) 0.025(3) -0.001(2) 0.014(2) 0.000(2)
C3 0.022(2) 0.029(3) 0.015(3) -0.006(2) 0.002(2) 0.000(2)
C4 0.020(2) 0.020(3) 0.021(3) 0.004(2) 0.002(2) -0.005(2)
C5 0.018(2) 0.019(3) 0.020(3) 0.001(2) 0.002(2) 0.0014(19)
C6 0.024(3) 0.026(3) 0.020(3) 0.003(2) 0.008(2) 0.003(2)
C7 0.026(3) 0.036(3) 0.024(3) -0.003(2) 0.007(2) 0.003(2)
C8 0.034(3) 0.044(4) 0.028(3) -0.004(3) 0.006(3) 0.019(3)
C9 0.041(3) 0.059(4) 0.024(3) -0.006(3) -0.001(3) 0.012(3)
C10 0.029(3) 0.053(4) 0.025(3) -0.008(3) 0.009(2) 0.009(3)
C11 0.039(3) 0.082(5) 0.030(3) -0.015(3) 0.004(3) 0.026(3)
C12 0.040(3) 0.075(5) 0.025(3) -0.012(3) -0.003(3) 0.023(3)
C13 0.031(3) 0.061(4) 0.041(4) -0.015(3) 0.016(3) 0.001(3)
C14 0.030(3) 0.071(5) 0.035(4) -0.020(3) 0.005(3) -0.003(3)
C15 0.034(3) 0.037(3) 0.024(3) -0.003(2) 0.004(3) 0.003(2)
C16 0.027(3) 0.065(4) 0.039(4) -0.011(3) 0.009(3) 0.009(3)
C17 0.032(3) 0.053(4) 0.024(3) -0.013(3) 0.001(3) 0.002(3)
C18 0.023(3) 0.021(3) 0.020(3) -0.001(2) 0.003(2) -0.001(2)
C19 0.016(2) 0.025(3) 0.020(3) -0.002(2) 0.008(2) 0.001(2)
C20 0.016(2) 0.026(3) 0.023(3) -0.003(2) 0.000(2) -0.004(2)
C21 0.023(2) 0.021(3) 0.023(3) -0.004(2) 0.007(2) 0.000(2)
C22 0.018(2) 0.031(3) 0.017(3) 0.001(2) 0.005(2) -0.008(2)
C23 0.020(2) 0.022(3) 0.017(3) -0.001(2) 0.004(2) 0.003(2)
C24 0.026(3) 0.022(3) 0.016(3) -0.003(2) -0.001(2) 0.005(2)
C25 0.024(3) 0.020(3) 0.030(3) -0.005(2) 0.003(2) 0.001(2)
C26 0.024(3) 0.033(3) 0.019(3) -0.003(2) 0.003(2) 0.001(2)
C27 0.046(3) 0.041(4) 0.019(3) 0.001(2) 0.002(3) -0.025(3)
C28 0.047(3) 0.062(4) 0.021(3) -0.001(3) -0.006(3) -0.021(3)
C29 0.029(3) 0.039(3) 0.020(3) -0.001(2) -0.001(2) 0.000(2)
C30 0.052(3) 0.038(4) 0.022(3) 0.008(3) 0.002(3) -0.012(3)
C31 0.050(3) 0.034(3) 0.020(3) 0.001(2) -0.002(3) -0.018(3)
C32 0.022(3) 0.043(4) 0.023(3) -0.004(3) 0.003(2) 0.002(2)
N1 0.021(2) 0.032(3) 0.016(2) 0.0011(19) -0.0014(18) 0.0009(18)
N2 0.020(2) 0.027(2) 0.021(2) 0.0033(19) 0.0056(18) 0.0030(18)
N3 0.017(2) 0.033(2) 0.014(2) 0.0031(18) 0.0022(17) 0.0041(17)
N4 0.021(2) 0.035(3) 0.017(2) -0.0011(18) 0.0048(18) 0.0073(18)
N5 0.021(2) 0.031(3) 0.019(2) 0.0013(19) 0.0011(18) 0.0043(18)
N6 0.032(2) 0.035(3) 0.017(2) -0.0034(19) 0.005(2) 0.001(2)
O1 0.0167(17) 0.039(2) 0.036(2) 0.0095(17) 0.0095(16) 0.0041(15)
O1W 0.0211(17) 0.039(2) 0.036(2) 0.0005(17) -0.0026(16) -0.0044(15)
O2 0.0257(18) 0.040(2) 0.028(2) 0.0090(17) 0.0119(16) 0.0028(16)
O2W 0.095(3) 0.069(4) 0.066(3) -0.010(3) 0.014(3) -0.013(3)
O3 0.0277(18) 0.042(2) 0.0193(19) -0.0005(17) -0.0024(16) 0.0018(16)
O4 0.0167(17) 0.046(2) 0.032(2) 0.0100(18) 0.0038(16) -0.0079(16)
O5 0.054(2) 0.055(3) 0.025(2) 0.0008(19) -0.0060(19) -0.014(2)
O6 0.057(2) 0.041(2) 0.019(2) 0.0047(18) -0.0017(19) -0.0067(19)

loop_
_atom_type_symbol
_atom_type_description
_atom_type_scat_dispersion_real
_atom_type_scat_dispersion_imag
_atom_type_scat_source
C C 0.0033 0.0016 'International Tables Vol C Tables 4.2.6.8 and 6.1.1.4'
H H 0.0000 0.0000 'International Tables Vol C Tables 4.2.6.8 and 6.1.1.4'
Cd Cd -0.8075 1.2024 'International Tables Vol C Tables 4.2.6.8 and 6.1.1.4'
N N 0.0061 0.0033 'International Tables Vol C Tables 4.2.6.8 and 6.1.1.4'
O O 0.0106 0.0060 'International Tables Vol C Tables 4.2.6.8 and 6.1.1.4'

loop_
_geom_angle_atom_site_label_1
_geom_angle_atom_site_label_2
_geom_angle_atom_site_label_3
_geom_angle
_geom_angle_site_symmetry_1
_geom_angle_site_symmetry_3
_geom_angle_publ_flag
N3 Cd1 O4 127.55(13) . 1_655 y
N3 Cd1 N6 135.94(14) . 4_566 y
O4 Cd1 N6 87.91(13) 1_655 4_566 y
N3 Cd1 O1W 113.06(13) . . y
O4 Cd1 O1W 84.94(12) 1_655 . y
N6 Cd1 O1W 92.95(13) 4_566 . y
N3 Cd1 N1 68.04(12) . . y
O4 Cd1 N1 157.34(13) 1_655 . y
N6 Cd1 N1 88.25(13) 4_566 . y
O1W Cd1 N1 72.97(11) . . y
N3 Cd1 O3 77.31(12) . 2_546 y
O4 Cd1 O3 92.99(11) 1_655 2_546 y
N6 Cd1 O3 75.39(12) 4_566 2_546 y
O1W Cd1 O3 168.25(11) . 2_546 y
N1 Cd1 O3 107.60(11) . 2_546 y
O2 Cd2 N2 127.48(13) . . y
O2 Cd2 O1 101.20(12) . 2_556 y
N2 Cd2 O1 87.48(12) . 2_556 y
O2 Cd2 O6 100.94(13) . 4_575 y
N2 Cd2 O6 129.98(13) . 4_575 y
O1 Cd2 O6 95.47(13) 2_556 4_575 y
O2 Cd2 O5 115.27(13) . 4_575 y
N2 Cd2 O5 88.68(13) . 4_575 y
O1 Cd2 O5 136.29(13) 2_556 4_575 y
O6 Cd2 O5 55.97(13) 4_575 4_575 y
O2 Cd2 C32 110.18(13) . 4_575 ?
N2 Cd2 C32 110.74(15) . 4_575 ?
O1 Cd2 C32 117.73(15) 2_556 4_575 ?
O6 Cd2 C32 27.94(14) 4_575 4_575 ?
O5 Cd2 C32 28.02(13) 4_575 4_575 ?
N1 C1 C2 122.1(4) . . ?
N1 C1 H1 118.9 . . ?
C2 C1 H1 118.9 . . ?
N2 C2 C1 120.4(4) . . ?
N2 C2 H2 119.8 . . ?
C1 C2 H2 119.8 . . ?
N2 C3 C4 121.2(4) . . ?
N2 C3 H3 119.4 . . ?
C4 C3 H3 119.4 . . ?
N1 C4 C3 121.1(4) . . ?
N1 C4 C5 116.8(4) . . ?
C3 C4 C5 122.1(4) . . ?
N5 C5 N3 113.9(4) . . ?
N5 C5 C4 126.5(4) . . ?
N3 C5 C4 119.6(4) . . ?
N4 C6 N5 113.6(4) . . ?
N4 C6 C7 121.0(4) . . ?
N5 C6 C7 125.2(4) . . ?
C8 C7 C12 117.6(5) . . ?
C8 C7 C6 122.5(4) . . ?
C12 C7 C6 119.7(4) . . ?
C9 C8 C7 121.6(5) . . ?
C9 C8 H8 119.2 . . ?
C7 C8 H8 119.2 . . ?
C10 C9 C8 120.5(5) . . ?
C10 C9 H9 119.8 . . ?
C8 C9 H9 119.8 . . ?
C9 C10 C11 118.4(5) . . ?
C9 C10 C15 122.3(5) . . ?
C11 C10 C15 119.3(4) . . ?
C12 C11 C10 121.2(5) . . ?
C12 C11 H11 119.4 . . ?
C10 C11 H11 119.4 . . ?
C11 C12 C7 120.7(5) . . ?
C11 C12 H12 119.6 . . ?
C7 C12 H12 119.6 . . ?
N6 C13 C14 124.2(5) . . ?
N6 C13 H13 117.9 . . ?
C14 C13 H13 117.9 . . ?
C13 C14 C15 120.2(5) . . ?
C13 C14 H14 119.9 . . ?
C15 C14 H14 119.9 . . ?
C14 C15 C16 115.5(5) . . ?
C14 C15 C10 121.8(5) . . ?
C16 C15 C10 122.8(5) . . ?
C17 C16 C15 120.7(5) . . ?
C17 C16 H16 119.6 . . ?
C15 C16 H16 119.6 . . ?
N6 C17 C16 123.6(5) . . ?
N6 C17 H17 118.2 . . ?
C16 C17 H17 118.2 . . ?
O2 C18 O1 121.2(4) . . ?
O2 C18 C19 119.3(4) . . ?
O1 C18 C19 119.5(4) . . ?
C20 C19 C24 119.0(4) . . ?
C20 C19 C18 121.3(4) . . ?
C24 C19 C18 119.6(4) . . ?
C19 C20 C21 121.7(4) . . ?
C19 C20 H20 119.1 . . ?
C21 C20 H20 119.1 . . ?
C20 C21 C22 117.7(4) . . ?
C20 C21 C26 121.6(4) . . ?
C22 C21 C26 120.6(4) . . ?
C23 C22 C21 121.7(4) . . ?
C23 C22 H22 119.2 . . ?
C21 C22 H22 119.2 . . ?
C24 C23 C22 119.1(4) . . ?
C24 C23 C25 119.8(4) . . ?
C22 C23 C25 121.0(4) . . ?
C23 C24 C19 120.7(4) . . ?
C23 C24 H24 119.6 . . ?
C19 C24 H24 119.6 . . ?
O4 C25 O3 123.9(4) . . ?
O4 C25 C23 118.0(4) . . ?
O3 C25 C23 118.1(4) . . ?
C31 C26 C27 117.4(5) . . ?
C31 C26 C21 122.1(4) . . ?
C27 C26 C21 120.5(4) . . ?
C28 C27 C26 120.9(5) . . ?
C28 C27 H27 119.5 . . ?
C26 C27 H27 119.5 . . ?
C27 C28 C29 120.8(5) . . ?
C27 C28 H28 119.6 . . ?
C29 C28 H28 119.6 . . ?
C28 C29 C30 118.8(5) . . ?
C28 C29 C32 120.4(5) . . ?
C30 C29 C32 120.8(5) . . ?
C31 C30 C29 120.1(5) . . ?
C31 C30 H30 119.9 . . ?
C29 C30 H30 119.9 . . ?
C30 C31 C26 121.9(5) . . ?
C30 C31 H31 119.0 . . ?
C26 C31 H31 119.0 . . ?
O6 C32 O5 120.4(5) . . ?
O6 C32 C29 119.9(5) . . ?
O5 C32 C29 119.7(5) . . ?
O6 C32 Cd2 59.2(3) . 4_576 ?
O5 C32 Cd2 61.2(3) . 4_576 ?
C29 C32 Cd2 178.3(3) . 4_576 ?
C1 N1 C4 117.3(4) . . ?
C1 N1 Cd1 131.5(3) . . ?
C4 N1 Cd1 111.1(3) . . ?
C3 N2 C2 117.8(4) . . ?
C3 N2 Cd2 122.3(3) . . ?
C2 N2 Cd2 119.6(3) . . ?
C5 N3 N4 105.5(4) . . ?
C5 N3 Cd1 123.5(3) . . ?
N4 N3 Cd1 129.5(3) . . ?
C6 N4 N3 105.9(3) . . ?
C5 N5 C6 101.1(4) . . ?
C13 N6 C17 115.8(4) . . ?
C13 N6 Cd1 115.5(3) . 4_565 ?
C17 N6 Cd1 128.5(3) . 4_565 ?
C18 O1 Cd2 128.7(3) . 2_546 ?
Cd1 O1W H1WA 104.8 . . ?
Cd1 O1W H1WB 118.3 . . ?
H1WA O1W H1WB 114.6 . . ?
C18 O2 Cd2 104.5(3) . . ?
H2WA O2W H2WB 114.6 . . ?
C25 O3 Cd1 128.5(3) . 2_556 ?
C25 O4 Cd1 110.0(3) . 1_455 ?
C32 O5 Cd2 90.8(3) . 4_576 ?
C32 O6 Cd2 92.8(3) . 4_576 ?

loop_
_geom_bond_atom_site_label_1
_geom_bond_atom_site_label_2
_geom_bond_distance
_geom_bond_site_symmetry_2
_geom_bond_publ_flag
Cd1 N3 2.209(4) . y
Cd1 O4 2.244(3) 1_655 y
Cd1 N6 2.298(4) 4_566 y
Cd1 O1W 2.315(3) . y
Cd1 N1 2.613(4) . y
Cd1 O3 2.641(4) 2_546 y
Cd2 O2 2.209(3) . y
Cd2 N2 2.270(4) . y
Cd2 O1 2.279(3) 2_556 y
Cd2 O6 2.295(3) 4_575 y
Cd2 O5 2.339(4) 4_575 y
Cd2 C32 2.669(5) 4_575 ?
C1 N1 1.327(6) . ?
C1 C2 1.382(6) . ?
C1 H1 0.9300 . ?
C2 N2 1.344(6) . ?
C2 H2 0.9300 . ?
C3 N2 1.326(5) . ?
C3 C4 1.391(6) . ?
C3 H3 0.9300 . ?
C4 N1 1.336(5) . ?
C4 C5 1.455(6) . ?
C5 N5 1.335(6) . ?
C5 N3 1.339(5) . ?
C6 N4 1.329(5) . ?
C6 N5 1.350(5) . ?
C6 C7 1.463(6) . ?
C7 C8 1.385(6) . ?
C7 C12 1.387(7) . ?
C8 C9 1.380(7) . ?
C8 H8 0.9300 . ?
C9 C10 1.374(7) . ?
C9 H9 0.9300 . ?
C10 C11 1.388(7) . ?
C10 C15 1.478(7) . ?
C11 C12 1.376(7) . ?
C11 H11 0.9300 . ?
C12 H12 0.9300 . ?
C13 N6 1.327(6) . ?
C13 C14 1.377(7) . ?
C13 H13 0.9300 . ?
C14 C15 1.381(7) . ?
C14 H14 0.9300 . ?
C15 C16 1.384(6) . ?
C16 C17 1.374(7) . ?
C16 H16 0.9300 . ?
C17 N6 1.330(6) . ?
C17 H17 0.9300 . ?
C18 O2 1.254(5) . ?
C18 O1 1.271(5) . ?
C18 C19 1.495(6) . ?
C19 C20 1.381(6) . ?
C19 C24 1.393(6) . ?
C20 C21 1.391(6) . ?
C20 H20 0.9300 . ?
C21 C22 1.395(6) . ?
C21 C26 1.492(6) . ?
C22 C23 1.385(6) . ?
C22 H22 0.9300 . ?
C23 C24 1.382(6) . ?
C23 C25 1.501(6) . ?
C24 H24 0.9300 . ?
C25 O4 1.251(5) . ?
C25 O3 1.265(5) . ?
C26 C31 1.375(7) . ?
C26 C27 1.395(6) . ?
C27 C28 1.371(7) . ?
C27 H27 0.9300 . ?
C28 C29 1.374(7) . ?
C28 H28 0.9300 . ?
C29 C30 1.384(7) . ?
C29 C32 1.503(7) . ?
C30 C31 1.370(7) . ?
C30 H30 0.9300 . ?
C31 H31 0.9300 . ?
C32 O6 1.252(6) . ?
C32 O5 1.254(6) . ?
C32 Cd2 2.669(5) 4_576 ?
N3 N4 1.353(5) . ?
N6 Cd1 2.298(4) 4_565 ?
O1 Cd2 2.279(3) 2_546 ?
O1W H1WA 0.8500 . ?
O1W H1WB 0.8500 . ?
O2W H2WA 0.8500 . ?
O2W H2WB 0.8501 . ?
O3 Cd1 2.641(4) 2_556 ?
O4 Cd1 2.244(3) 1_455 ?
O5 Cd2 2.339(4) 4_576 ?
O6 Cd2 2.295(3) 4_576 ?
